data_7047143
loop_
_publ_author_name
'Liu, Na'
'Liu, Bo'
'Cui, Dongmei'

_publ_section_title
;
 Alkaline earth metal complexes stabilized by amidine and guanidine
 ligands: synthesis, structure and their catalytic activity towards
 polymerization of rac-lactide.
;
_journal_issue 36
_journal_name_full 'Dalton transactions (Cambridge, England : 2003)'
_journal_page_first 12623
_journal_page_last 12632
_journal_paper_doi 10.1039/c8dt01434e
_journal_volume 47
_journal_year 2018
_chemical_formula_sum 'C53 H83 Ca N4 O2 Si2'
_chemical_formula_weight 904.49
_space_group_crystal_system triclinic
_space_group_IT_number 2
_space_group_name_Hall '-P 1'
_space_group_name_H-M_alt 'P -1'
_symmetry_space_group_name_Hall '-P 1'
_symmetry_space_group_name_H-M 'P -1'
_atom_sites_solution_hydrogens mixed
_audit_creation_method SHELXL-2014/7
_audit_update_record
;
2018-07-24 deposited with the CCDC.
2018-07-26 downloaded from the CCDC.
;
_cell_angle_alpha 92.792(2)
_cell_angle_beta 102.919(2)
_cell_angle_gamma 91.739(2)
_cell_formula_units_Z 2
_cell_length_a 10.9102(10)
_cell_length_b 13.5063(13)
_cell_length_c 19.3671(19)
_cell_measurement_reflns_used 6571
_cell_measurement_temperature 184.5(2)
_cell_measurement_theta_max 26.097
_cell_measurement_theta_min 1.807
_cell_volume 2775.8(5)
_computing_data_collection 'Bruker SMART'
_computing_data_reduction 'Bruker SAINT'
_computing_molecular_graphics 'Bruker SHELXTL'
_computing_publication_material 'Bruker SHELXTL'
_computing_structure_refinement 'SHELXL-2014/7 (Sheldrick, 2014)'
_computing_structure_solution 'Bruker SHELXTL'
_diffrn_ambient_temperature 184.5(2)
_diffrn_measured_fraction_theta_full 0.981
_diffrn_measured_fraction_theta_max 0.969
_diffrn_measurement_device_type 'CCD area detector'
_diffrn_radiation_type MoK\a
_diffrn_radiation_wavelength 0.71073
_diffrn_reflns_av_R_equivalents 0.0338
_diffrn_reflns_av_unetI/netI 0.0896
_diffrn_reflns_Laue_measured_fraction_full 0.981
_diffrn_reflns_Laue_measured_fraction_max 0.969
_diffrn_reflns_limit_h_max 13
_diffrn_reflns_limit_h_min -13
_diffrn_reflns_limit_k_max 12
_diffrn_reflns_limit_k_min -16
_diffrn_reflns_limit_l_max 21
_diffrn_reflns_limit_l_min -23
_diffrn_reflns_number 14670
_diffrn_reflns_point_group_measured_fraction_full 0.981
_diffrn_reflns_point_group_measured_fraction_max 0.969
_diffrn_reflns_theta_full 25.242
_diffrn_reflns_theta_max 26.097
_diffrn_reflns_theta_min 1.807
_exptl_absorpt_coefficient_mu 0.196
_exptl_absorpt_correction_type multi-scan
_exptl_absorpt_process_details SADABS
_exptl_crystal_colour colorless
_exptl_crystal_density_diffrn 1.082
_exptl_crystal_description block
_exptl_crystal_F_000 986
_exptl_crystal_size_max 0.200
_exptl_crystal_size_mid 0.180
_exptl_crystal_size_min 0.150
_exptl_transmission_factor_max 0.788
_exptl_transmission_factor_min 0.729
_refine_diff_density_max 0.597
_refine_diff_density_min -0.397
_refine_diff_density_rms 0.107
_refine_ls_extinction_method none
_refine_ls_goodness_of_fit_ref 1.026
_refine_ls_hydrogen_treatment mixed
_refine_ls_matrix_type full
_refine_ls_number_parameters 582
_refine_ls_number_reflns 10692
_refine_ls_number_restraints 0
_refine_ls_restrained_S_all 1.026
_refine_ls_R_factor_all 0.1286
_refine_ls_R_factor_gt 0.0789
_refine_ls_shift/su_max 0.000
_refine_ls_shift/su_mean 0.000
_refine_ls_structure_factor_coef Fsqd
_refine_ls_weighting_details 'w=1/[\s^2^(Fo^2^)+(0.1434P)^2^] where P=(Fo^2^+2Fc^2^)/3'
_refine_ls_weighting_scheme calc
_refine_ls_wR_factor_gt 0.2009
_refine_ls_wR_factor_ref 0.2577
_reflns_Friedel_coverage 0.000
_reflns_number_gt 6571
_reflns_number_total 10692
_reflns_threshold_expression 'I > 2\s(I)'
_cod_data_source_file c8dt01434e2.cif
_cod_data_source_block complex3
_cod_depositor_comments 'Adding full bibliography for 7047143--7047148.cif.'
_cod_database_code 7047143
_shelx_shelxl_version_number 2014/7
_shelx_space_group_comment
;
The symmetry employed for this shelxl refinement is uniquely defined
by the following loop, which should always be used as a source of
symmetry information in preference to the above space-group names.
They are only intended as comments.
;
_shelx_estimated_absorpt_t_min 0.962
_shelx_estimated_absorpt_t_max 0.971

loop_
_space_group_symop_operation_xyz
'x, y, z'
'-x, -y, -z'

loop_
_atom_site_label
_atom_site_type_symbol
_atom_site_fract_x
_atom_site_fract_y
_atom_site_fract_z
_atom_site_U_iso_or_equiv
_atom_site_adp_type
_atom_site_occupancy
_atom_site_site_symmetry_order
_atom_site_calc_flag
_atom_site_refinement_flags_posn
_atom_site_refinement_flags_adp
Ca1 Ca 0.94439(7) 0.75464(6) 0.16876(4) 0.0295(2) Uani 1 1 d . .
C1 C 0.9864(3) 0.6271(3) 0.28300(18) 0.0258(8) Uani 1 1 d . .
C2 C 1.0024(3) 0.5603(3) 0.34521(18) 0.0272(8) Uani 1 1 d . .
H2A H 1.0477 0.5029 0.3345 0.033 Uiso 1 1 calc R U
H2B H 1.0544 0.5961 0.3866 0.033 Uiso 1 1 calc R U
C3 C 0.8831(3) 0.5245(3) 0.36375(19) 0.0291(8) Uani 1 1 d . .
C4 C 0.7847(3) 0.5887(3) 0.3625(2) 0.0374(9) Uani 1 1 d . .
H4 H 0.7913 0.6521 0.3466 0.045 Uiso 1 1 calc R U
C5 C 0.6776(4) 0.5597(4) 0.3845(3) 0.0530(12) Uani 1 1 d . .
H5 H 0.6135 0.6037 0.3839 0.064 Uiso 1 1 calc R U
C6 C 0.6663(4) 0.4659(4) 0.4070(3) 0.0588(14) Uani 1 1 d . .
H6 H 0.5943 0.4464 0.4219 0.071 Uiso 1 1 calc R U
C7 C 0.7604(5) 0.4008(4) 0.4078(3) 0.0547(13) Uani 1 1 d . .
H7 H 0.7512 0.3371 0.4228 0.066 Uiso 1 1 calc R U
C8 C 0.8706(4) 0.4287(3) 0.3863(2) 0.0362(9) Uani 1 1 d . .
N3 N 0.9711(4) 0.3643(2) 0.38799(19) 0.0446(9) Uani 1 1 d . .
C9 C 0.9334(6) 0.2599(3) 0.3718(3) 0.0695(16) Uani 1 1 d . .
H9A H 0.9063 0.2334 0.4113 0.104 Uiso 1 1 calc R U
H9B H 1.0036 0.2241 0.3630 0.104 Uiso 1 1 calc R U
H9C H 0.8655 0.2533 0.3304 0.104 Uiso 1 1 calc R U
C10 C 1.0663(5) 0.3785(4) 0.4542(3) 0.0646(15) Uani 1 1 d . .
H10A H 1.0913 0.4476 0.4627 0.097 Uiso 1 1 calc R U
H10B H 1.1382 0.3409 0.4508 0.097 Uiso 1 1 calc R U
H10C H 1.0321 0.3564 0.4926 0.097 Uiso 1 1 calc R U
N1 N 1.0220(3) 0.7227(2) 0.29229(15) 0.0290(7) Uani 1 1 d . .
C11 C 1.0906(3) 0.7655(3) 0.35861(19) 0.0293(8) Uani 1 1 d . .
C12 C 1.0334(4) 0.8341(3) 0.3975(2) 0.0335(9) Uani 1 1 d . .
C13 C 1.1042(4) 0.8809(3) 0.4605(2) 0.0446(11) Uani 1 1 d . .
H13 H 1.0667 0.9269 0.4856 0.054 Uiso 1 1 calc R U
C14 C 1.2303(4) 0.8595(3) 0.4864(2) 0.0485(11) Uani 1 1 d . .
H14 H 1.2763 0.8901 0.5287 0.058 Uiso 1 1 calc R U
C15 C 1.2844(4) 0.7929(3) 0.4482(2) 0.0425(10) Uani 1 1 d . .
H15 H 1.3683 0.7788 0.4652 0.051 Uiso 1 1 calc R U
C16 C 1.2183(4) 0.7457(3) 0.3850(2) 0.0359(9) Uani 1 1 d . .
C17 C 0.8986(4) 0.8630(3) 0.3717(2) 0.0394(10) Uani 1 1 d . .
H17 H 0.8603 0.8188 0.3304 0.047 Uiso 1 1 calc R U
C18 C 0.8926(5) 0.9701(3) 0.3475(3) 0.0602(13) Uani 1 1 d . .
H18A H 0.9428 1.0138 0.3843 0.090 Uiso 1 1 calc R U
H18B H 0.8069 0.9898 0.3380 0.090 Uiso 1 1 calc R U
H18C H 0.9243 0.9734 0.3053 0.090 Uiso 1 1 calc R U
C19 C 0.8193(4) 0.8516(4) 0.4277(2) 0.0509(12) Uani 1 1 d . .
H19A H 0.8207 0.7843 0.4416 0.076 Uiso 1 1 calc R U
H19B H 0.7341 0.8681 0.4080 0.076 Uiso 1 1 calc R U
H19C H 0.8538 0.8953 0.4685 0.076 Uiso 1 1 calc R U
C20 C 1.2869(4) 0.6754(3) 0.3451(2) 0.0453(11) Uani 1 1 d . .
H20 H 1.2250 0.6451 0.3043 0.054 Uiso 1 1 calc R U
C21 C 1.3459(4) 0.5904(4) 0.3907(3) 0.0655(15) Uani 1 1 d . .
H21A H 1.4116 0.6174 0.4292 0.098 Uiso 1 1 calc R U
H21B H 1.3803 0.5439 0.3618 0.098 Uiso 1 1 calc R U
H21C H 1.2823 0.5572 0.4093 0.098 Uiso 1 1 calc R U
C22 C 1.3894(5) 0.7302(4) 0.3162(3) 0.0584(13) Uani 1 1 d . .
H22A H 1.3530 0.7838 0.2890 0.088 Uiso 1 1 calc R U
H22B H 1.4238 0.6848 0.2866 0.088 Uiso 1 1 calc R U
H22C H 1.4551 0.7561 0.3552 0.088 Uiso 1 1 calc R U
N2 N 0.9321(3) 0.5931(2) 0.21689(15) 0.0283(7) Uani 1 1 d . .
C23 C 0.8947(3) 0.4914(3) 0.20292(18) 0.0288(8) Uani 1 1 d . .
C24 C 0.9835(4) 0.4167(3) 0.2057(2) 0.0334(9) Uani 1 1 d . .
C25 C 0.9426(4) 0.3188(3) 0.1907(2) 0.0477(11) Uani 1 1 d . .
H25 H 1.0013 0.2698 0.1930 0.057 Uiso 1 1 calc R U
C26 C 0.8139(5) 0.2920(3) 0.1722(3) 0.0536(12) Uani 1 1 d . .
H26 H 0.7871 0.2256 0.1641 0.064 Uiso 1 1 calc R U
C27 C 0.7274(4) 0.3651(3) 0.1660(2) 0.0419(10) Uani 1 1 d . .
H27 H 0.6421 0.3476 0.1517 0.050 Uiso 1 1 calc R U
C28 C 0.7649(3) 0.4637(3) 0.1806(2) 0.0329(9) Uani 1 1 d . .
C29 C 0.6666(4) 0.5418(3) 0.1675(2) 0.0422(10) Uani 1 1 d . .
H29 H 0.7028 0.6026 0.1951 0.051 Uiso 1 1 calc R U
C30 C 0.5461(4) 0.5130(4) 0.1899(3) 0.0676(16) Uani 1 1 d . .
H30A H 0.5050 0.4568 0.1607 0.101 Uiso 1 1 calc R U
H30B H 0.4913 0.5677 0.1846 0.101 Uiso 1 1 calc R U
H30C H 0.5660 0.4962 0.2387 0.101 Uiso 1 1 calc R U
C31 C 0.6394(5) 0.5639(4) 0.0889(3) 0.0645(14) Uani 1 1 d . .
H31A H 0.7151 0.5889 0.0773 0.097 Uiso 1 1 calc R U
H31B H 0.5763 0.6127 0.0798 0.097 Uiso 1 1 calc R U
H31C H 0.6096 0.5042 0.0605 0.097 Uiso 1 1 calc R U
C32 C 1.1251(4) 0.4406(3) 0.2190(2) 0.0404(10) Uani 1 1 d . .
H32 H 1.1408 0.5082 0.2408 0.049 Uiso 1 1 calc R U
C33 C 1.2054(5) 0.3724(4) 0.2689(3) 0.0667(15) Uani 1 1 d . .
H33A H 1.1755 0.3698 0.3118 0.100 Uiso 1 1 calc R U
H33B H 1.2914 0.3972 0.2800 0.100 Uiso 1 1 calc R U
H33C H 1.2002 0.3069 0.2465 0.100 Uiso 1 1 calc R U
C34 C 1.1651(5) 0.4400(5) 0.1490(3) 0.0748(17) Uani 1 1 d . .
H34A H 1.1532 0.3742 0.1269 0.112 Uiso 1 1 calc R U
H34B H 1.2523 0.4609 0.1572 0.112 Uiso 1 1 calc R U
H34C H 1.1152 0.4847 0.1184 0.112 Uiso 1 1 calc R U
N4 N 0.7716(3) 0.8228(3) 0.09291(18) 0.0405(8) Uani 1 1 d . .
Si1 Si 0.69318(11) 0.86949(9) 0.15187(7) 0.0443(3) Uani 1 1 d . .
C35 C 0.5261(5) 0.8287(4) 0.1413(3) 0.0707(16) Uani 1 1 d . .
H35A H 0.4780 0.8495 0.0970 0.106 Uiso 1 1 calc R U
H35B H 0.4942 0.8578 0.1796 0.106 Uiso 1 1 calc R U
H35C H 0.5196 0.7577 0.1418 0.106 Uiso 1 1 calc R U
C36 C 0.6974(6) 1.0075(4) 0.1655(3) 0.0770(17) Uani 1 1 d . .
H36A H 0.7813 1.0336 0.1684 0.115 Uiso 1 1 calc R U
H36B H 0.6722 1.0252 0.2088 0.115 Uiso 1 1 calc R U
H36C H 0.6407 1.0346 0.1264 0.115 Uiso 1 1 calc R U
Si2 Si 0.74192(13) 0.83885(12) 0.00564(7) 0.0590(4) Uani 1 1 d . .
C37 C 0.6855(7) 0.9636(6) -0.0220(4) 0.107(3) Uani 1 1 d . .
H37A H 0.6065 0.9741 -0.0093 0.160 Uiso 1 1 calc R U
H37B H 0.6748 0.9665 -0.0724 0.160 Uiso 1 1 calc R U
H37C H 0.7463 1.0141 0.0016 0.160 Uiso 1 1 calc R U
C38 C 0.6287(8) 0.7460(7) -0.0503(3) 0.131(3) Uani 1 1 d . .
H38A H 0.6569 0.6805 -0.0405 0.197 Uiso 1 1 calc R U
H38B H 0.6235 0.7569 -0.0995 0.197 Uiso 1 1 calc R U
H38C H 0.5472 0.7527 -0.0400 0.197 Uiso 1 1 calc R U
O1 O 1.0700(3) 0.9055(2) 0.18513(16) 0.0472(8) Uani 1 1 d . .
C39 C 1.1642(5) 0.9507(3) 0.2441(3) 0.0615(14) Uani 1 1 d . .
H39A H 1.2479 0.9320 0.2408 0.074 Uiso 1 1 calc R U
H39B H 1.1488 0.9307 0.2890 0.074 Uiso 1 1 calc R U
C40 C 1.1506(7) 1.0613(4) 0.2376(3) 0.087(2) Uani 1 1 d . .
H40A H 1.0955 1.0866 0.2668 0.104 Uiso 1 1 calc R U
H40B H 1.2319 1.0965 0.2521 0.104 Uiso 1 1 calc R U
C41 C 1.0967(8) 1.0722(4) 0.1634(4) 0.107(3) Uani 1 1 d . .
H41 H 1.0878 1.1319 0.1412 0.129 Uiso 1 1 calc R U
C42 C 1.0581(5) 0.9737(4) 0.1286(3) 0.0702(16) Uani 1 1 d . .
H42A H 0.9718 0.9730 0.1014 0.084 Uiso 1 1 calc R U
H42B H 1.1120 0.9555 0.0968 0.084 Uiso 1 1 calc R U
O2 O 1.0760(3) 0.7067(2) 0.09154(15) 0.0480(8) Uani 1 1 d . .
C43 C 1.0308(5) 0.6508(4) 0.0249(3) 0.0654(15) Uani 1 1 d . .
H43A H 0.9807 0.6919 -0.0094 0.079 Uiso 1 1 calc R U
H43B H 0.9790 0.5939 0.0312 0.079 Uiso 1 1 calc R U
C44 C 1.1425(5) 0.6179(4) -0.0002(3) 0.0629(14) Uani 1 1 d . .
H44A H 1.1280 0.6183 -0.0515 0.076 Uiso 1 1 calc R U
H44B H 1.1643 0.5519 0.0144 0.076 Uiso 1 1 calc R U
C45 C 1.2425(6) 0.6929(5) 0.0347(4) 0.095(2) Uani 1 1 d . .
H45A H 1.3246 0.6641 0.0432 0.114 Uiso 1 1 calc R U
H45B H 1.2434 0.7491 0.0054 0.114 Uiso 1 1 calc R U
C46 C 1.2101(4) 0.7238(5) 0.1024(3) 0.0768(18) Uani 1 1 d . .
H46A H 1.2541 0.6851 0.1404 0.092 Uiso 1 1 calc R U
H46B H 1.2331 0.7934 0.1146 0.092 Uiso 1 1 calc R U
C47 C 0.4918(5) 0.1735(6) 0.3331(4) 0.083(2) Uani 1 1 d . .
C48 C 0.4978(6) 0.0655(6) 0.3352(4) 0.100(2) Uani 1 1 d . .
H48 H 0.5344 0.0272 0.3047 0.120 Uiso 1 1 calc R U
C49 C 0.4444(7) 0.0250(6) 0.3867(5) 0.096(2) Uani 1 1 d . .
H49 H 0.4452 -0.0432 0.3911 0.116 Uiso 1 1 calc R U
C50 C 0.3907(7) 0.0819(7) 0.4313(4) 0.100(2) Uani 1 1 d . .
H50 H 0.3566 0.0515 0.4653 0.120 Uiso 1 1 calc R U
C51 C 0.3859(7) 0.1832(8) 0.4271(5) 0.116(3) Uani 1 1 d . .
H51 H 0.3496 0.2213 0.4579 0.139 Uiso 1 1 calc R U
C52 C 0.4334(6) 0.2242(5) 0.3792(4) 0.0817(18) Uani 1 1 d . .
H52 H 0.4276 0.2924 0.3758 0.098 Uiso 1 1 calc R U
C53 C 0.5390(8) 0.2193(8) 0.2770(5) 0.142(3) Uani 1 1 d . .
H53A H 0.4791 0.2070 0.2326 0.213 Uiso 1 1 calc R U
H53B H 0.6176 0.1915 0.2737 0.213 Uiso 1 1 calc R U
H53C H 0.5513 0.2895 0.2877 0.213 Uiso 1 1 calc R U
H1 H 0.759(4) 0.831(3) 0.215(2) 0.065(14) Uiso 1 1 d . .
H2 H 0.845(6) 0.829(5) -0.028(3) 0.12(2) Uiso 1 1 d . .

loop_
_atom_site_aniso_label
_atom_site_aniso_U_11
_atom_site_aniso_U_22
_atom_site_aniso_U_33
_atom_site_aniso_U_23
_atom_site_aniso_U_13
_atom_site_aniso_U_12
Ca1 0.0284(4) 0.0275(4) 0.0314(4) 0.0045(3) 0.0035(3) 0.0007(3)
C1 0.0231(17) 0.0235(19) 0.0294(19) -0.0005(15) 0.0034(14) 0.0013(14)
C2 0.0255(18) 0.028(2) 0.0257(19) 0.0012(15) 0.0004(14) 0.0013(15)
C3 0.0276(19) 0.031(2) 0.0271(19) -0.0019(15) 0.0035(15) -0.0023(16)
C4 0.032(2) 0.038(2) 0.041(2) 0.0057(18) 0.0061(17) -0.0015(18)
C5 0.028(2) 0.063(3) 0.071(3) 0.011(3) 0.015(2) 0.006(2)
C6 0.037(2) 0.072(4) 0.074(4) 0.016(3) 0.023(2) -0.007(2)
C7 0.061(3) 0.050(3) 0.053(3) 0.015(2) 0.014(2) -0.018(3)
C8 0.042(2) 0.033(2) 0.034(2) 0.0023(17) 0.0092(17) -0.0026(18)
N3 0.066(2) 0.0265(19) 0.042(2) 0.0079(15) 0.0126(18) 0.0064(17)
C9 0.112(5) 0.030(3) 0.074(4) 0.007(2) 0.037(3) -0.009(3)
C10 0.074(4) 0.062(3) 0.052(3) 0.011(2) -0.002(3) 0.026(3)
N1 0.0313(16) 0.0251(17) 0.0283(17) 0.0021(13) 0.0023(13) -0.0014(13)
C11 0.033(2) 0.023(2) 0.0270(19) 0.0035(15) -0.0016(15) -0.0059(16)
C12 0.041(2) 0.022(2) 0.035(2) 0.0004(16) 0.0041(17) -0.0030(17)
C13 0.057(3) 0.035(2) 0.039(2) -0.0060(18) 0.006(2) -0.007(2)
C14 0.048(3) 0.049(3) 0.042(3) -0.006(2) -0.001(2) -0.018(2)
C15 0.030(2) 0.050(3) 0.041(2) 0.006(2) -0.0042(18) -0.0067(19)
C16 0.031(2) 0.034(2) 0.039(2) 0.0063(17) -0.0003(17) 0.0000(17)
C17 0.044(2) 0.033(2) 0.038(2) -0.0062(18) 0.0040(18) 0.0075(19)
C18 0.076(4) 0.043(3) 0.060(3) 0.008(2) 0.009(3) 0.014(3)
C19 0.042(2) 0.053(3) 0.059(3) -0.009(2) 0.016(2) 0.006(2)
C20 0.028(2) 0.051(3) 0.051(3) -0.004(2) -0.0013(19) 0.0021(19)
C21 0.034(2) 0.055(3) 0.109(5) 0.018(3) 0.016(3) 0.003(2)
C22 0.063(3) 0.061(3) 0.056(3) 0.012(2) 0.020(2) 0.016(3)
N2 0.0330(16) 0.0206(16) 0.0282(17) -0.0002(12) 0.0009(13) 0.0005(13)
C23 0.034(2) 0.026(2) 0.0245(19) 0.0012(15) 0.0041(15) -0.0001(16)
C24 0.038(2) 0.027(2) 0.033(2) 0.0015(16) 0.0033(17) 0.0035(17)
C25 0.053(3) 0.027(2) 0.062(3) 0.001(2) 0.011(2) 0.007(2)
C26 0.065(3) 0.028(2) 0.066(3) -0.002(2) 0.013(2) -0.011(2)
C27 0.039(2) 0.040(3) 0.046(3) -0.0010(19) 0.0108(19) -0.007(2)
C28 0.032(2) 0.031(2) 0.035(2) -0.0068(16) 0.0086(16) -0.0046(17)
C29 0.029(2) 0.040(3) 0.054(3) -0.006(2) 0.0033(19) -0.0030(18)
C30 0.028(2) 0.075(4) 0.100(4) -0.019(3) 0.021(3) -0.007(2)
C31 0.066(3) 0.063(4) 0.058(3) 0.007(3) -0.002(3) 0.019(3)
C32 0.035(2) 0.034(2) 0.047(3) -0.0075(18) -0.0006(18) 0.0069(18)
C33 0.053(3) 0.069(4) 0.075(4) 0.015(3) 0.001(3) 0.027(3)
C34 0.050(3) 0.111(5) 0.062(4) 0.004(3) 0.012(3) -0.006(3)
N4 0.0353(18) 0.042(2) 0.044(2) 0.0109(16) 0.0053(15) 0.0076(15)
Si1 0.0416(7) 0.0394(7) 0.0489(8) 0.0060(5) 0.0024(5) 0.0074(5)
C35 0.053(3) 0.070(4) 0.095(4) 0.003(3) 0.029(3) 0.010(3)
C36 0.078(4) 0.048(3) 0.101(5) 0.000(3) 0.012(3) 0.012(3)
Si2 0.0484(8) 0.0814(11) 0.0497(8) 0.0263(7) 0.0089(6) 0.0196(7)
C37 0.107(5) 0.138(7) 0.098(5) 0.077(5) 0.049(4) 0.068(5)
C38 0.136(7) 0.198(9) 0.040(4) 0.012(4) -0.017(4) -0.031(6)
O1 0.0561(18) 0.0332(17) 0.0488(18) 0.0057(13) 0.0060(14) -0.0129(14)
C39 0.057(3) 0.045(3) 0.071(4) 0.005(2) -0.008(3) -0.022(2)
C40 0.117(5) 0.045(3) 0.087(5) 0.002(3) 0.005(4) -0.023(3)
C41 0.213(9) 0.029(3) 0.078(5) 0.009(3) 0.027(5) -0.005(4)
C42 0.074(4) 0.064(4) 0.070(4) 0.021(3) 0.010(3) -0.020(3)
O2 0.0425(17) 0.054(2) 0.0435(18) -0.0116(14) 0.0068(13) -0.0072(14)
C43 0.048(3) 0.083(4) 0.057(3) -0.025(3) 0.001(2) 0.007(3)
C44 0.063(3) 0.077(4) 0.052(3) -0.013(3) 0.023(3) -0.001(3)
C45 0.067(4) 0.129(6) 0.095(5) -0.043(4) 0.042(4) -0.027(4)
C46 0.035(3) 0.107(5) 0.085(4) -0.042(3) 0.019(3) -0.015(3)
C47 0.055(3) 0.107(6) 0.077(4) 0.036(4) -0.008(3) -0.028(4)
C48 0.077(4) 0.112(6) 0.096(6) 0.016(5) -0.012(4) -0.010(4)
C49 0.104(6) 0.064(5) 0.105(6) 0.008(4) -0.008(5) -0.009(4)
C50 0.095(5) 0.094(6) 0.100(6) 0.029(5) -0.007(4) -0.021(5)
C51 0.069(4) 0.162(9) 0.101(6) 0.039(6) -0.016(4) -0.020(5)
C52 0.053(3) 0.091(5) 0.090(5) 0.003(4) -0.008(3) 0.000(3)
C53 0.095(6) 0.204(10) 0.124(8) 0.011(7) 0.025(5) -0.034(6)

loop_
_atom_type_symbol
_atom_type_description
_atom_type_scat_dispersion_real
_atom_type_scat_dispersion_imag
_atom_type_scat_source
C C 0.0033 0.0016 'International Tables Vol C Tables 4.2.6.8 and 6.1.1.4'
H H 0.0000 0.0000 'International Tables Vol C Tables 4.2.6.8 and 6.1.1.4'
N N 0.0061 0.0033 'International Tables Vol C Tables 4.2.6.8 and 6.1.1.4'
O O 0.0106 0.0060 'International Tables Vol C Tables 4.2.6.8 and 6.1.1.4'
Si Si 0.0817 0.0704 'International Tables Vol C Tables 4.2.6.8 and 6.1.1.4'
Ca Ca 0.2262 0.3064 'International Tables Vol C Tables 4.2.6.8 and 6.1.1.4'

loop_
_geom_angle_atom_site_label_1
_geom_angle_atom_site_label_2
_geom_angle_atom_site_label_3
_geom_angle
N4 Ca1 O2 103.65(12)
N4 Ca1 O1 93.87(11)
O2 Ca1 O1 83.66(11)
N4 Ca1 N1 140.68(12)
O2 Ca1 N1 115.67(11)
O1 Ca1 N1 90.19(10)
N4 Ca1 N2 122.76(11)
O2 Ca1 N2 95.53(11)
O1 Ca1 N2 142.09(10)
N1 Ca1 N2 55.97(10)
N4 Ca1 C1 137.79(11)
O2 Ca1 C1 107.84(11)
O1 Ca1 C1 116.68(10)
N1 Ca1 C1 27.88(10)
N2 Ca1 C1 28.10(10)
N1 C1 N2 117.0(3)
N1 C1 C2 121.5(3)
N2 C1 C2 121.6(3)
N1 C1 Ca1 58.29(18)
N2 C1 Ca1 58.68(18)
C2 C1 Ca1 176.9(2)
C3 C2 C1 115.7(3)
C4 C3 C8 118.8(4)
C4 C3 C2 120.2(3)
C8 C3 C2 120.9(3)
C5 C4 C3 121.2(4)
C6 C5 C4 119.8(4)
C7 C6 C5 120.3(4)
C6 C7 C8 121.0(4)
C3 C8 C7 118.9(4)
C3 C8 N3 118.5(4)
C7 C8 N3 122.6(4)
C8 N3 C9 115.0(4)
C8 N3 C10 111.8(4)
C9 N3 C10 111.3(4)
C1 N1 C11 122.2(3)
C1 N1 Ca1 93.8(2)
C11 N1 Ca1 143.8(2)
C16 C11 C12 118.5(3)
C16 C11 N1 121.4(3)
C12 C11 N1 120.0(3)
C13 C12 C11 119.6(4)
C13 C12 C17 118.1(4)
C11 C12 C17 122.2(3)
C14 C13 C12 121.1(4)
C15 C14 C13 118.7(4)
C14 C15 C16 122.2(4)
C15 C16 C11 119.9(4)
C15 C16 C20 118.6(4)
C11 C16 C20 121.5(4)
C12 C17 C18 111.2(4)
C12 C17 C19 112.9(3)
C18 C17 C19 109.5(4)
C16 C20 C22 111.9(4)
C16 C20 C21 112.4(4)
C22 C20 C21 109.6(3)
C1 N2 C23 119.9(3)
C1 N2 Ca1 93.2(2)
C23 N2 Ca1 146.9(2)
C24 C23 N2 121.9(3)
C24 C23 C28 118.6(3)
N2 C23 C28 119.3(3)
C25 C24 C23 119.8(4)
C25 C24 C32 117.6(4)
C23 C24 C32 122.4(3)
C24 C25 C26 120.9(4)
C27 C26 C25 119.3(4)
C26 C27 C28 121.3(4)
C27 C28 C23 119.9(4)
C27 C28 C29 119.1(3)
C23 C28 C29 120.8(3)
C28 C29 C30 113.6(4)
C28 C29 C31 108.6(4)
C30 C29 C31 111.0(4)
C34 C32 C33 110.3(4)
C34 C32 C24 109.8(3)
C33 C32 C24 114.2(4)
Si2 N4 Si1 127.2(2)
Si2 N4 Ca1 130.94(19)
Si1 N4 Ca1 101.20(16)
N4 Si1 C35 118.0(2)
N4 Si1 C36 116.7(2)
C35 Si1 C36 105.5(3)
N4 Si2 C38 115.1(3)
N4 Si2 C37 115.7(3)
C38 Si2 C37 106.2(4)
C39 O1 C42 106.1(3)
C39 O1 Ca1 133.4(3)
C42 O1 Ca1 120.5(3)
O1 C39 C40 104.8(4)
C41 C40 C39 104.7(5)
C40 C41 C42 108.9(5)
O1 C42 C41 106.1(5)
C43 O2 C46 108.6(4)
C43 O2 Ca1 123.5(3)
C46 O2 Ca1 127.9(3)
O2 C43 C44 107.4(4)
C43 C44 C45 103.1(4)
C46 C45 C44 105.2(5)
O2 C46 C45 106.2(4)
C52 C47 C53 124.0(8)
C52 C47 C48 119.0(6)
C53 C47 C48 116.7(8)
C49 C48 C47 114.4(8)
C50 C49 C48 122.3(7)
C49 C50 C51 121.5(8)
C52 C51 C50 118.4(10)
C51 C52 C47 124.4(8)

loop_
_geom_bond_atom_site_label_1
_geom_bond_atom_site_label_2
_geom_bond_distance
Ca1 N4 2.358(3)
Ca1 O2 2.375(3)
Ca1 O1 2.389(3)
Ca1 N1 2.418(3)
Ca1 N2 2.426(3)
Ca1 C1 2.836(4)
C1 N1 1.329(4)
C1 N2 1.338(4)
C1 C2 1.522(5)
C2 C3 1.499(5)
C3 C4 1.397(5)
C3 C8 1.398(5)
C4 C5 1.381(6)
C5 C6 1.372(7)
C6 C7 1.371(7)
C7 C8 1.404(6)
C8 N3 1.416(5)
N3 C9 1.457(6)
N3 C10 1.458(6)
N1 C11 1.420(4)
C11 C16 1.411(5)
C11 C12 1.411(5)
C12 C13 1.400(5)
C12 C17 1.513(5)
C13 C14 1.398(6)
C14 C15 1.366(6)
C15 C16 1.388(6)
C16 C20 1.514(6)
C17 C18 1.540(6)
C17 C19 1.542(6)
C20 C22 1.543(6)
C20 C21 1.550(6)
N2 C23 1.417(4)
C23 C24 1.413(5)
C23 C28 1.418(5)
C24 C25 1.379(6)
C24 C32 1.530(5)
C25 C26 1.401(6)
C26 C27 1.378(6)
C27 C28 1.378(5)
C28 C29 1.516(5)
C29 C30 1.520(6)
C29 C31 1.530(6)
C32 C34 1.514(7)
C32 C33 1.519(6)
N4 Si2 1.674(4)
N4 Si1 1.683(4)
Si1 C35 1.851(5)
Si1 C36 1.867(5)
Si2 C38 1.857(7)
Si2 C37 1.873(6)
O1 C39 1.450(5)
O1 C42 1.451(6)
C39 C40 1.514(7)
C40 C41 1.443(8)
C41 C42 1.467(8)
O2 C43 1.440(5)
O2 C46 1.441(5)
C43 C44 1.482(7)
C44 C45 1.487(7)
C45 C46 1.476(8)
C47 C52 1.376(9)
C47 C53 1.458(9)
C47 C48 1.464(10)
C48 C49 1.388(10)
C49 C50 1.367(11)
C50 C51 1.375(10)
C51 C52 1.297(10)
